data_4119753
loop_
_publ_author_name
'Kan'ichiro Ishiuchi'
'Takehito Nakazawa'
'Fumitoshi Yagishita'
'Takashi Mino'
'Hiroshi Noguchi'
'Kinya Hotta'
'Kenji Watanabe'

_publ_section_title
;
 Combinatorial Generation of Complexity by Redox Enzymes in the
 Chaetoglobosin A Biosynthesis
;
_journal_name_full 'Journal of the American Chemical Society'
_journal_page_first 7371
_journal_page_last 7377
_journal_paper_doi 10.1021/ja402828w
_journal_volume 135
_journal_year 2013
_chemical_absolute_configuration syn
_chemical_formula_sum 'C32 H36 N2 O5'
_chemical_formula_weight 528.63
_chemical_name_systematic
; 
 ? 
;
_space_group_IT_number 4
_symmetry_cell_setting monoclinic
_symmetry_space_group_name_Hall 'P 2yb'
_symmetry_space_group_name_H-M 'P 1 21 1'
_atom_sites_solution_hydrogens geom
_atom_sites_solution_primary direct
_atom_sites_solution_secondary difmap
_audit_creation_method SHELXL-97
_cell_angle_alpha 90.00
_cell_angle_beta 106.329(5)
_cell_angle_gamma 90.00
_cell_formula_units_Z 2
_cell_length_a 13.6910(9)
_cell_length_b 7.6431(5)
_cell_length_c 14.2391(11)
_cell_measurement_reflns_used 1131
_cell_measurement_temperature 173
_cell_measurement_theta_max 65.40
_cell_measurement_theta_min 3.23
_cell_volume 1429.90(18)
_computing_cell_refinement 'Bruker SAINT'
_computing_data_collection 'Bruker APEX2'
_computing_data_reduction 'Bruker SAINT'
_computing_molecular_graphics 'Bruker SHELXTL'
_computing_publication_material 'Bruker SHELXTL'
_computing_structure_refinement 'SHELXL-97 (Sheldrick, 2008)'
_computing_structure_solution 'SHELXS-97 (Sheldrick, 2008)'
_diffrn_ambient_temperature 173
_diffrn_detector_area_resol_mean 8.333
_diffrn_measured_fraction_theta_full 0.964
_diffrn_measured_fraction_theta_max 0.964
_diffrn_measurement_device_type 'Bruker APEXII CCD area detector'
_diffrn_measurement_method '\f and \w scans'
_diffrn_radiation_monochromator 'Bruker Helios multilayer confocal mirror'
_diffrn_radiation_source 'Bruker TXS fine-focus rotating anode'
_diffrn_radiation_type CuK\a
_diffrn_radiation_wavelength 1.54178
_diffrn_reflns_av_R_equivalents 0.0867
_diffrn_reflns_av_sigmaI/netI 0.0915
_diffrn_reflns_limit_h_max 16
_diffrn_reflns_limit_h_min -15
_diffrn_reflns_limit_k_max 8
_diffrn_reflns_limit_k_min -9
_diffrn_reflns_limit_l_max 16
_diffrn_reflns_limit_l_min -16
_diffrn_reflns_number 7513
_diffrn_reflns_theta_full 67.85
_diffrn_reflns_theta_max 67.85
_diffrn_reflns_theta_min 3.23
_exptl_absorpt_coefficient_mu 0.667
_exptl_absorpt_correction_T_max 0.9934
_exptl_absorpt_correction_T_min 0.9363
_exptl_absorpt_correction_type empirical
_exptl_absorpt_process_details 'SADABS Sheldrick 1996'
_exptl_crystal_colour yellow
_exptl_crystal_density_diffrn 1.228
_exptl_crystal_description plate
_exptl_crystal_F_000 564
_exptl_crystal_size_max 0.10
_exptl_crystal_size_mid 0.05
_exptl_crystal_size_min 0.01
_refine_diff_density_max 0.229
_refine_diff_density_min -0.257
_refine_diff_density_rms 0.054
_refine_ls_abs_structure_details 'Flack H D (1983), Acta Cryst. A39, 876-881'
_refine_ls_abs_structure_Flack -0.5(5)
_refine_ls_extinction_method none
_refine_ls_goodness_of_fit_ref 0.981
_refine_ls_hydrogen_treatment constr
_refine_ls_matrix_type full
_refine_ls_number_parameters 357
_refine_ls_number_reflns 4203
_refine_ls_number_restraints 1
_refine_ls_restrained_S_all 0.981
_refine_ls_R_factor_all 0.1101
_refine_ls_R_factor_gt 0.0674
_refine_ls_shift/su_max 0.000
_refine_ls_shift/su_mean 0.000
_refine_ls_structure_factor_coef Fsqd
_refine_ls_weighting_details 'calc w=1/[\s^2^(Fo^2^)+(0.0983P)^2^+0.0000P] where P=(Fo^2^+2Fc^2^)/3'
_refine_ls_weighting_scheme calc
_refine_ls_wR_factor_gt 0.1628
_refine_ls_wR_factor_ref 0.1824
_reflns_number_gt 2745
_reflns_number_total 4203
_reflns_threshold_expression >2sigma(I)
_cod_data_source_file ja402828w_si_006.cif
_cod_data_source_block u130124yag_p21
_cod_original_cell_volume 1429.90(17)
_cod_database_code 4119753

loop_
_symmetry_equiv_pos_as_xyz
'x, y, z'
'-x, y+1/2, -z'

loop_
_atom_site_label
_atom_site_type_symbol
_atom_site_fract_x
_atom_site_fract_y
_atom_site_fract_z
_atom_site_U_iso_or_equiv
_atom_site_adp_type
_atom_site_occupancy
_atom_site_symmetry_multiplicity
_atom_site_calc_flag
_atom_site_refinement_flags
C1 C 0.3740(4) -0.2460(6) 0.8698(4) 0.0443(12) Uani 1 1 d .
H1 H 0.3942 -0.2996 0.8180 0.053 Uiso 1 1 calc R
C2 C 0.4132(4) -0.0917(6) 0.9148(3) 0.0413(11) Uani 1 1 d .
C3 C 0.3638(4) -0.0627(6) 0.9888(3) 0.0380(10) Uani 1 1 d .
C4 C 0.3681(4) 0.0668(6) 1.0596(4) 0.0473(12) Uani 1 1 d .
H4 H 0.4137 0.1625 1.0654 0.057 Uiso 1 1 calc R
C5 C 0.3064(5) 0.0553(7) 1.1205(5) 0.0617(16) Uani 1 1 d .
H5 H 0.3097 0.1434 1.1684 0.074 Uiso 1 1 calc R
C6 C 0.2382(5) -0.0861(9) 1.1129(5) 0.0655(16) Uani 1 1 d .
H6 H 0.1966 -0.0924 1.1561 0.079 Uiso 1 1 calc R
C7 C 0.2311(5) -0.2143(8) 1.0439(4) 0.0602(14) Uani 1 1 d .
H7 H 0.1844 -0.3084 1.0378 0.072 Uiso 1 1 calc R
C8 C 0.2941(4) -0.2022(6) 0.9832(4) 0.0437(11) Uani 1 1 d .
C9 C 0.4945(4) 0.0193(6) 0.8915(3) 0.0425(11) Uani 1 1 d .
H9A H 0.5348 -0.0552 0.8593 0.051 Uiso 1 1 calc R
H9B H 0.5411 0.0623 0.9537 0.051 Uiso 1 1 calc R
C10 C 0.4538(4) 0.1778(6) 0.8250(3) 0.0401(10) Uani 1 1 d .
H10 H 0.5120 0.2490 0.8166 0.048 Uiso 1 1 calc R
C11 C 0.3821(4) 0.1283(6) 0.7234(4) 0.0438(11) Uani 1 1 d .
H11 H 0.3854 -0.0014 0.7155 0.053 Uiso 1 1 calc R
C12 C 0.4126(4) 0.2156(8) 0.6383(4) 0.0523(13) Uani 1 1 d .
H12 H 0.3669 0.1649 0.5768 0.063 Uiso 1 1 calc R
C13 C 0.3873(5) 0.4100(8) 0.6364(4) 0.0554(14) Uani 1 1 d .
C14 C 0.2949(5) 0.4485(7) 0.6357(4) 0.0519(14) Uani 1 1 d .
H14 H 0.2742 0.5675 0.6333 0.062 Uiso 1 1 calc R
C15 C 0.2193(4) 0.3034(6) 0.6387(3) 0.0433(11) Uani 1 1 d .
H15 H 0.2085 0.2350 0.5767 0.052 Uiso 1 1 calc R
C16 C 0.1180(4) 0.3711(6) 0.6404(4) 0.0451(12) Uani 1 1 d .
H16 H 0.1165 0.4475 0.6925 0.054 Uiso 1 1 calc R
C17 C 0.0292(4) 0.3347(7) 0.5757(3) 0.0433(11) Uani 1 1 d .
H17 H 0.0296 0.2535 0.5253 0.052 Uiso 1 1 calc R
C18 C -0.0699(4) 0.4109(7) 0.5764(4) 0.0503(13) Uani 1 1 d .
H18A H -0.0994 0.4718 0.5134 0.060 Uiso 1 1 calc R
H18B H -0.0582 0.4996 0.6291 0.060 Uiso 1 1 calc R
C19 C -0.1473(4) 0.2769(7) 0.5917(4) 0.0487(12) Uani 1 1 d .
H19 H -0.1560 0.1842 0.5405 0.058 Uiso 1 1 calc R
C20 C -0.1105(4) 0.1920(7) 0.6899(4) 0.0479(12) Uani 1 1 d .
H20 H -0.0697 0.2623 0.7411 0.057 Uiso 1 1 calc R
C21 C -0.1282(4) 0.0300(7) 0.7137(4) 0.0471(12) Uani 1 1 d .
C22 C -0.0782(4) -0.0395(7) 0.8154(4) 0.0515(13) Uani 1 1 d .
H22 H -0.0399 0.0576 0.8568 0.062 Uiso 1 1 calc R
C23 C -0.0040(5) -0.1855(7) 0.8103(4) 0.0555(14) Uani 1 1 d .
C24 C 0.0777(4) -0.1524(6) 0.7649(4) 0.0493(13) Uani 1 1 d .
H24 H 0.0976 -0.2478 0.7316 0.059 Uiso 1 1 calc R
C25 C 0.1271(4) -0.0016(6) 0.7656(4) 0.0447(12) Uani 1 1 d .
H25 H 0.1105 0.0973 0.7985 0.054 Uiso 1 1 calc R
C26 C 0.2069(4) 0.0114(6) 0.7157(3) 0.0426(12) Uani 1 1 d .
C27 C 0.2741(4) 0.1751(6) 0.7264(3) 0.0385(10) Uani 1 1 d .
C28 C 0.2903(4) 0.2767(5) 0.8222(3) 0.0386(11) Uani 1 1 d .
C29 C 0.5225(5) 0.1700(12) 0.6378(5) 0.080(2) Uani 1 1 d .
H29A H 0.5422 0.2433 0.5897 0.119 Uiso 1 1 calc R
H29B H 0.5259 0.0465 0.6206 0.119 Uiso 1 1 calc R
H29C H 0.5690 0.1913 0.7030 0.119 Uiso 1 1 calc R
C30 C 0.4662(5) 0.5473(10) 0.6360(5) 0.080(2) Uani 1 1 d .
H30A H 0.4358 0.6637 0.6342 0.120 Uiso 1 1 calc R
H30B H 0.4908 0.5314 0.5783 0.120 Uiso 1 1 calc R
H30C H 0.5232 0.5359 0.6953 0.120 Uiso 1 1 calc R
C31 C -0.2504(5) 0.3651(11) 0.5800(6) 0.090(3) Uani 1 1 d .
H31A H -0.3003 0.2773 0.5865 0.135 Uiso 1 1 calc R
H31B H -0.2734 0.4198 0.5152 0.135 Uiso 1 1 calc R
H31C H -0.2436 0.4547 0.6307 0.135 Uiso 1 1 calc R
C32 C -0.1932(6) -0.0980(8) 0.6445(5) 0.0719(18) Uani 1 1 d .
H32A H -0.2103 -0.0508 0.5779 0.108 Uiso 1 1 calc R
H32B H -0.2559 -0.1189 0.6631 0.108 Uiso 1 1 calc R
H32C H -0.1561 -0.2084 0.6471 0.108 Uiso 1 1 calc R
N1 N 0.3029(3) -0.3104(5) 0.9095(3) 0.0440(10) Uani 1 1 d .
H1A H 0.2677 -0.4069 0.8909 0.053 Uiso 1 1 calc R
N2 N 0.3891(3) 0.2853(5) 0.8665(3) 0.0392(9) Uani 1 1 d .
H2 H 0.4141 0.3522 0.9179 0.047 Uiso 1 1 calc R
O1 O -0.1530(4) -0.1022(6) 0.8574(3) 0.0696(12) Uani 1 1 d .
H1B H -0.1249 -0.1403 0.9139 0.104 Uiso 1 1 calc R
O2 O -0.0171(4) -0.3355(6) 0.8374(4) 0.0828(15) Uani 1 1 d .
O3 O 0.2175(3) -0.1027(4) 0.6600(3) 0.0520(9) Uani 1 1 d .
O4 O 0.2229(3) 0.3461(4) 0.8521(2) 0.0424(8) Uani 1 1 d .
O5 O 0.0621(5) 0.3426(7) 0.9424(4) 0.0929(16) Uani 1 1 d .

loop_
_atom_site_aniso_label
_atom_site_aniso_U_11
_atom_site_aniso_U_22
_atom_site_aniso_U_33
_atom_site_aniso_U_23
_atom_site_aniso_U_13
_atom_site_aniso_U_12
C1 0.053(3) 0.029(2) 0.047(2) -0.0013(18) 0.008(2) 0.005(2)
C2 0.046(3) 0.023(2) 0.052(3) 0.0008(19) 0.009(2) 0.0031(19)
C3 0.039(3) 0.024(2) 0.050(2) -0.0006(18) 0.011(2) 0.0017(18)
C4 0.050(3) 0.030(2) 0.058(3) 0.000(2) 0.009(3) 0.003(2)
C5 0.078(4) 0.048(3) 0.069(4) -0.014(3) 0.038(3) 0.001(3)
C6 0.065(4) 0.067(4) 0.079(4) -0.010(3) 0.045(3) -0.012(3)
C7 0.063(4) 0.047(3) 0.075(4) 0.004(3) 0.026(3) -0.013(3)
C8 0.043(3) 0.032(2) 0.056(3) 0.002(2) 0.014(2) -0.001(2)
C9 0.043(3) 0.036(2) 0.048(2) -0.001(2) 0.013(2) -0.001(2)
C10 0.041(3) 0.033(2) 0.049(2) 0.0018(19) 0.017(2) -0.002(2)
C11 0.039(3) 0.035(2) 0.055(3) -0.006(2) 0.009(2) -0.003(2)
C12 0.046(3) 0.064(3) 0.048(3) -0.003(2) 0.015(2) -0.007(3)
C13 0.059(4) 0.065(3) 0.041(3) 0.005(2) 0.012(2) -0.016(3)
C14 0.067(4) 0.036(3) 0.048(3) 0.009(2) 0.008(3) -0.013(2)
C15 0.051(3) 0.030(2) 0.045(2) 0.0009(19) 0.008(2) -0.004(2)
C16 0.062(3) 0.023(2) 0.046(2) 0.0003(17) 0.007(2) 0.005(2)
C17 0.050(3) 0.037(2) 0.046(2) 0.0033(19) 0.017(2) -0.003(2)
C18 0.054(3) 0.034(2) 0.060(3) 0.010(2) 0.012(2) 0.006(2)
C19 0.046(3) 0.045(3) 0.054(3) 0.010(2) 0.012(2) 0.000(2)
C20 0.055(3) 0.034(2) 0.056(3) 0.004(2) 0.018(2) 0.000(2)
C21 0.047(3) 0.038(2) 0.059(3) 0.004(2) 0.021(2) 0.004(2)
C22 0.056(3) 0.039(3) 0.064(3) 0.008(2) 0.024(3) -0.005(2)
C23 0.059(4) 0.035(3) 0.072(3) 0.005(2) 0.017(3) -0.008(2)
C24 0.048(3) 0.027(2) 0.071(3) -0.002(2) 0.015(3) 0.000(2)
C25 0.048(3) 0.024(2) 0.060(3) -0.002(2) 0.012(2) -0.0043(19)
C26 0.053(3) 0.029(2) 0.042(2) -0.001(2) 0.006(2) 0.003(2)
C27 0.045(3) 0.026(2) 0.043(2) 0.0012(18) 0.012(2) -0.0026(19)
C28 0.050(3) 0.0198(19) 0.045(2) 0.0005(17) 0.012(2) -0.001(2)
C29 0.059(4) 0.110(6) 0.081(4) -0.020(4) 0.037(3) -0.017(4)
C30 0.078(5) 0.090(5) 0.066(4) 0.016(3) 0.010(3) -0.049(4)
C31 0.057(4) 0.104(6) 0.115(5) 0.055(5) 0.031(4) 0.020(4)
C32 0.081(5) 0.047(3) 0.078(4) 0.008(3) 0.007(3) -0.009(3)
N1 0.045(2) 0.0276(18) 0.057(2) -0.0014(17) 0.0101(19) -0.0006(18)
N2 0.047(2) 0.0238(17) 0.0434(19) -0.0036(15) 0.0074(17) -0.0013(16)
O1 0.074(3) 0.064(3) 0.081(3) 0.014(2) 0.040(2) 0.001(2)
O2 0.089(3) 0.042(2) 0.126(4) 0.028(2) 0.044(3) 0.002(2)
O3 0.062(3) 0.0313(17) 0.061(2) -0.0139(16) 0.0142(18) -0.0077(16)
O4 0.048(2) 0.0293(14) 0.0532(18) -0.0063(13) 0.0200(16) -0.0039(14)
O5 0.110(4) 0.078(3) 0.100(4) -0.004(3) 0.043(3) -0.006(3)

loop_
_atom_type_symbol
_atom_type_description
_atom_type_scat_dispersion_real
_atom_type_scat_dispersion_imag
_atom_type_scat_source
C C 0.0181 0.0091 'International Tables Vol C Tables 4.2.6.8 and 6.1.1.4'
H H 0.0000 0.0000 'International Tables Vol C Tables 4.2.6.8 and 6.1.1.4'
N N 0.0311 0.0180 'International Tables Vol C Tables 4.2.6.8 and 6.1.1.4'
O O 0.0492 0.0322 'International Tables Vol C Tables 4.2.6.8 and 6.1.1.4'

loop_
_geom_angle_atom_site_label_1
_geom_angle_atom_site_label_2
_geom_angle_atom_site_label_3
_geom_angle
N1 C1 C2 110.5(5)
N1 C1 H1 124.7
C2 C1 H1 124.7
C1 C2 C3 105.9(5)
C1 C2 C9 126.5(5)
C3 C2 C9 127.6(4)
C4 C3 C8 117.5(5)
C4 C3 C2 135.3(5)
C8 C3 C2 107.1(4)
C5 C4 C3 120.0(5)
C5 C4 H4 120.0
C3 C4 H4 120.0
C4 C5 C6 120.7(5)
C4 C5 H5 119.6
C6 C5 H5 119.6
C7 C6 C5 120.9(5)
C7 C6 H6 119.5
C5 C6 H6 119.5
C6 C7 C8 117.9(5)
C6 C7 H7 121.1
C8 C7 H7 121.1
N1 C8 C7 130.0(5)
N1 C8 C3 107.1(4)
C7 C8 C3 122.9(5)
C2 C9 C10 114.5(4)
C2 C9 H9A 108.6
C10 C9 H9A 108.6
C2 C9 H9B 108.6
C10 C9 H9B 108.6
H9A C9 H9B 107.6
N2 C10 C9 110.6(4)
N2 C10 C11 102.7(4)
C9 C10 C11 114.0(4)
N2 C10 H10 109.8
C9 C10 H10 109.8
C11 C10 H10 109.8
C27 C11 C12 113.4(4)
C27 C11 C10 106.3(4)
C12 C11 C10 112.8(4)
C27 C11 H11 108.0
C12 C11 H11 108.0
C10 C11 H11 108.0
C13 C12 C11 109.0(4)
C13 C12 C29 115.9(6)
C11 C12 C29 112.7(5)
C13 C12 H12 106.2
C11 C12 H12 106.2
C29 C12 H12 106.2
C14 C13 C30 122.7(6)
C14 C13 C12 116.0(5)
C30 C13 C12 121.3(6)
C13 C14 C15 120.2(5)
C13 C14 H14 119.9
C15 C14 H14 119.9
C16 C15 C14 113.0(4)
C16 C15 C27 115.8(4)
C14 C15 C27 107.1(4)
C16 C15 H15 106.8
C14 C15 H15 106.8
C27 C15 H15 106.8
C17 C16 C15 126.2(5)
C17 C16 H16 116.9
C15 C16 H16 116.9
C16 C17 C18 125.0(5)
C16 C17 H17 117.5
C18 C17 H17 117.5
C17 C18 C19 114.2(4)
C17 C18 H18A 108.7
C19 C18 H18A 108.7
C17 C18 H18B 108.7
C19 C18 H18B 108.7
H18A C18 H18B 107.6
C20 C19 C31 110.6(5)
C20 C19 C18 111.0(4)
C31 C19 C18 110.1(5)
C20 C19 H19 108.4
C31 C19 H19 108.4
C18 C19 H19 108.4
C21 C20 C19 127.4(5)
C21 C20 H20 116.3
C19 C20 H20 116.3
C20 C21 C32 124.2(5)
C20 C21 C22 120.4(5)
C32 C21 C22 115.3(5)
O1 C22 C21 109.8(5)
O1 C22 C23 110.2(4)
C21 C22 C23 109.9(5)
O1 C22 H22 109.0
C21 C22 H22 109.0
C23 C22 H22 109.0
O2 C23 C24 119.6(5)
O2 C23 C22 120.4(5)
C24 C23 C22 119.8(4)
C25 C24 C23 126.5(5)
C25 C24 H24 116.7
C23 C24 H24 116.7
C24 C25 C26 120.1(5)
C24 C25 H25 120.0
C26 C25 H25 120.0
O3 C26 C25 120.7(4)
O3 C26 C27 118.1(4)
C25 C26 C27 121.1(4)
C28 C27 C11 104.1(4)
C28 C27 C26 115.7(4)
C11 C27 C26 111.3(4)
C28 C27 C15 107.7(4)
C11 C27 C15 111.5(4)
C26 C27 C15 106.6(4)
O4 C28 N2 125.1(4)
O4 C28 C27 126.0(4)
N2 C28 C27 108.8(4)
C12 C29 H29A 109.5
C12 C29 H29B 109.5
H29A C29 H29B 109.5
C12 C29 H29C 109.5
H29A C29 H29C 109.5
H29B C29 H29C 109.5
C13 C30 H30A 109.5
C13 C30 H30B 109.5
H30A C30 H30B 109.5
C13 C30 H30C 109.5
H30A C30 H30C 109.5
H30B C30 H30C 109.5
C19 C31 H31A 109.5
C19 C31 H31B 109.5
H31A C31 H31B 109.5
C19 C31 H31C 109.5
H31A C31 H31C 109.5
H31B C31 H31C 109.5
C21 C32 H32A 109.5
C21 C32 H32B 109.5
H32A C32 H32B 109.5
C21 C32 H32C 109.5
H32A C32 H32C 109.5
H32B C32 H32C 109.5
C1 N1 C8 109.3(4)
C1 N1 H1A 125.3
C8 N1 H1A 125.3
C28 N2 C10 115.9(4)
C28 N2 H2 122.0
C10 N2 H2 122.0
C22 O1 H1B 109.5

loop_
_geom_bond_atom_site_label_1
_geom_bond_atom_site_label_2
_geom_bond_distance
C1 N1 1.348(7)
C1 C2 1.378(7)
C1 H1 0.9500
C2 C3 1.420(7)
C2 C9 1.509(7)
C3 C4 1.402(7)
C3 C8 1.418(7)
C4 C5 1.373(8)
C4 H4 0.9500
C5 C6 1.413(9)
C5 H5 0.9500
C6 C7 1.372(9)
C6 H6 0.9500
C7 C8 1.385(8)
C7 H7 0.9500
C8 N1 1.368(7)
C9 C10 1.542(7)
C9 H9A 0.9900
C9 H9B 0.9900
C10 N2 1.450(6)
C10 C11 1.549(7)
C10 H10 1.0000
C11 C27 1.533(7)
C11 C12 1.541(7)
C11 H11 1.0000
C12 C13 1.524(9)
C12 C29 1.545(8)
C12 H12 1.0000
C13 C14 1.296(8)
C13 C30 1.506(8)
C14 C15 1.526(7)
C14 H14 0.9500
C15 C16 1.486(7)
C15 C27 1.599(6)
C15 H15 1.0000
C16 C17 1.332(7)
C16 H16 0.9500
C17 C18 1.480(8)
C17 H17 0.9500
C18 C19 1.533(7)
C18 H18A 0.9900
C18 H18B 0.9900
C19 C20 1.495(7)
C19 C31 1.531(8)
C19 H19 1.0000
C20 C21 1.324(7)
C20 H20 0.9500
C21 C32 1.492(8)
C21 C22 1.513(7)
C22 O1 1.408(7)
C22 C23 1.525(8)
C22 H22 1.0000
C23 O2 1.239(7)
C23 C24 1.461(8)
C24 C25 1.336(7)
C24 H24 0.9500
C25 C26 1.464(8)
C25 H25 0.9500
C26 O3 1.215(6)
C26 C27 1.535(7)
C27 C28 1.531(6)
C28 O4 1.239(6)
C28 N2 1.324(6)
C29 H29A 0.9800
C29 H29B 0.9800
C29 H29C 0.9800
C30 H30A 0.9800
C30 H30B 0.9800
C30 H30C 0.9800
C31 H31A 0.9800
C31 H31B 0.9800
C31 H31C 0.9800
C32 H32A 0.9800
C32 H32B 0.9800
C32 H32C 0.9800
N1 H1A 0.8800
N2 H2 0.8800
O1 H1B 0.8400

loop_
_geom_torsion_atom_site_label_1
_geom_torsion_atom_site_label_2
_geom_torsion_atom_site_label_3
_geom_torsion_atom_site_label_4
_geom_torsion
N1 C1 C2 C3 1.4(5)
N1 C1 C2 C9 179.7(4)
C1 C2 C3 C4 -180.0(5)
C9 C2 C3 C4 1.8(9)
C1 C2 C3 C8 -1.2(5)
C9 C2 C3 C8 -179.5(4)
C8 C3 C4 C5 0.2(7)
C2 C3 C4 C5 178.9(6)
C3 C4 C5 C6 -0.1(9)
C4 C5 C6 C7 -0.6(10)
C5 C6 C7 C8 1.1(10)
C6 C7 C8 N1 179.8(6)
C6 C7 C8 C3 -1.0(9)
C4 C3 C8 N1 179.7(4)
C2 C3 C8 N1 0.6(5)
C4 C3 C8 C7 0.3(8)
C2 C3 C8 C7 -178.7(5)
C1 C2 C9 C10 98.9(5)
C3 C2 C9 C10 -83.2(6)
C2 C9 C10 N2 54.9(5)
C2 C9 C10 C11 -60.2(6)
N2 C10 C11 C27 -14.0(4)
C9 C10 C11 C27 105.7(5)
N2 C10 C11 C12 110.9(4)
C9 C10 C11 C12 -129.4(5)
C27 C11 C12 C13 48.7(6)
C10 C11 C12 C13 -72.2(6)
C27 C11 C12 C29 178.8(5)
C10 C11 C12 C29 57.9(6)
C11 C12 C13 C14 -52.4(6)
C29 C12 C13 C14 179.3(5)
C11 C12 C13 C30 127.2(5)
C29 C12 C13 C30 -1.1(8)
C30 C13 C14 C15 -178.5(5)
C12 C13 C14 C15 1.2(7)
C13 C14 C15 C16 178.3(5)
C13 C14 C15 C27 49.5(6)
C14 C15 C16 C17 122.2(5)
C27 C15 C16 C17 -113.6(5)
C15 C16 C17 C18 -176.8(5)
C16 C17 C18 C19 -117.0(6)
C17 C18 C19 C20 63.5(6)
C17 C18 C19 C31 -173.8(5)
C31 C19 C20 C21 89.7(8)
C18 C19 C20 C21 -147.8(6)
C19 C20 C21 C32 -2.2(10)
C19 C20 C21 C22 175.3(5)
C20 C21 C22 O1 124.8(6)
C32 C21 C22 O1 -57.5(7)
C20 C21 C22 C23 -113.8(6)
C32 C21 C22 C23 63.8(6)
O1 C22 C23 O2 2.8(8)
C21 C22 C23 O2 -118.3(6)
O1 C22 C23 C24 177.1(5)
C21 C22 C23 C24 56.1(6)
O2 C23 C24 C25 -152.6(6)
C22 C23 C24 C25 33.0(8)
C23 C24 C25 C26 -179.4(5)
C24 C25 C26 O3 12.5(7)
C24 C25 C26 C27 -172.0(5)
C12 C11 C27 C28 -115.3(4)
C10 C11 C27 C28 9.2(4)
C12 C11 C27 C26 119.3(4)
C10 C11 C27 C26 -116.2(4)
C12 C11 C27 C15 0.4(5)
C10 C11 C27 C15 124.9(4)
O3 C26 C27 C28 -156.3(4)
C25 C26 C27 C28 28.1(6)
O3 C26 C27 C11 -37.7(6)
C25 C26 C27 C11 146.7(4)
O3 C26 C27 C15 84.0(5)
C25 C26 C27 C15 -91.6(5)
C16 C15 C27 C28 -60.6(5)
C14 C15 C27 C28 66.5(5)
C16 C15 C27 C11 -174.2(4)
C14 C15 C27 C11 -47.0(5)
C16 C15 C27 C26 64.2(5)
C14 C15 C27 C26 -168.7(4)
C11 C27 C28 O4 176.8(4)
C26 C27 C28 O4 -60.7(6)
C15 C27 C28 O4 58.4(6)
C11 C27 C28 N2 -0.5(5)
C26 C27 C28 N2 122.0(4)
C15 C27 C28 N2 -118.9(4)
C2 C1 N1 C8 -1.0(5)
C7 C8 N1 C1 179.5(5)
C3 C8 N1 C1 0.2(5)
O4 C28 N2 C10 173.1(4)
C27 C28 N2 C10 -9.6(5)
C9 C10 N2 C28 -106.9(4)
C11 C10 N2 C28 15.1(5)
